data_4341464
loop_
_publ_author_name
'G\'omez-Iglesias, Patricia'
'Arroyo, Marta'
'Bajo, Sonia'
'Strohmann, Carsten'
'Miguel, Daniel'
'Villafa\~ne, Fernando'

_publ_section_title
;
 Pyrazolylamidino Ligands from Coupling of Acetonitrile and Pyrazoles: A
 Systematic Study.
;
_journal_name_full 'Inorganic chemistry'
_journal_page_first 141107133009008
_journal_paper_doi 10.1021/ic5018054
_journal_year 2014
_chemical_formula_sum 'C17 H18 Cl N4 O8 Re'
_chemical_formula_weight 628.00
_chemical_name_systematic
; 
 ? 
;
_space_group_IT_number 2
_symmetry_cell_setting triclinic
_symmetry_space_group_name_Hall '-P 1'
_symmetry_space_group_name_H-M 'P -1'
_atom_sites_solution_hydrogens geom
_atom_sites_solution_primary direct
_atom_sites_solution_secondary difmap
_audit_creation_method SHELXL-97
_cell_angle_alpha 90.522(5)
_cell_angle_beta 96.147(5)
_cell_angle_gamma 108.719(6)
_cell_formula_units_Z 2
_cell_length_a 10.0713(6)
_cell_length_b 10.9065(8)
_cell_length_c 10.9714(6)
_cell_measurement_reflns_used 2745
_cell_measurement_temperature 293(2)
_cell_measurement_theta_max 27.7588
_cell_measurement_theta_min 2.1453
_cell_volume 1133.61(13)
_computing_structure_refinement 'SHELXL-97 (Sheldrick, 1997)'
_computing_structure_solution 'SHELXS-97 (Sheldrick, 1990)'
_diffrn_ambient_temperature 293(2)
_diffrn_measured_fraction_theta_full 0.991
_diffrn_measured_fraction_theta_max 0.844
_diffrn_measurement_device_type 'SuperNova, Dual, Cu at zero, Atlas'
_diffrn_measurement_method '\w scans'
_diffrn_radiation_monochromator graphite
_diffrn_radiation_source 'fine-focus sealed tube'
_diffrn_radiation_type MoK\a
_diffrn_radiation_wavelength 0.71073
_diffrn_reflns_av_R_equivalents 0.0293
_diffrn_reflns_av_sigmaI/netI 0.0629
_diffrn_reflns_limit_h_max 8
_diffrn_reflns_limit_h_min -12
_diffrn_reflns_limit_k_max 11
_diffrn_reflns_limit_k_min -13
_diffrn_reflns_limit_l_max 11
_diffrn_reflns_limit_l_min -13
_diffrn_reflns_number 6337
_diffrn_reflns_theta_full 25.00
_diffrn_reflns_theta_max 27.82
_diffrn_reflns_theta_min 2.15
_diffrn_standards_decay_% 0
_diffrn_standards_interval_count 0
_diffrn_standards_interval_time 0
_diffrn_standards_number 0
_exptl_absorpt_coefficient_mu 5.526
_exptl_absorpt_correction_T_max 0.789
_exptl_absorpt_correction_T_min 0.499
_exptl_absorpt_correction_type analytical
_exptl_absorpt_process_details
; 
 CrysAlisPro, Agilent Technologies,
Version 1.171.35.11 (release 16-05-2011 CrysAlis171 .NET)
(compiled May 16 2011,17:55:39)
Analytical numeric absorption correction using a multifaceted crystal
            model based on expressions derived by R.C. Clark & J.S. Reid.
(Clark, R. C. & Reid, J. S. (1995). Acta Cryst. A51, 887-897) 
;
_exptl_crystal_colour yellow
_exptl_crystal_density_diffrn 1.840
_exptl_crystal_density_method 'not measured'
_exptl_crystal_description plate
_exptl_crystal_F_000 608
_exptl_crystal_size_max 0.3892
_exptl_crystal_size_mid 0.2723
_exptl_crystal_size_min 0.1057
_refine_diff_density_max 1.217
_refine_diff_density_min -0.846
_refine_diff_density_rms 0.110
_refine_ls_extinction_method none
_refine_ls_goodness_of_fit_ref 1.049
_refine_ls_hydrogen_treatment constr
_refine_ls_matrix_type full
_refine_ls_number_parameters 284
_refine_ls_number_reflns 4554
_refine_ls_number_restraints 0
_refine_ls_restrained_S_all 1.049
_refine_ls_R_factor_all 0.0582
_refine_ls_R_factor_gt 0.0412
_refine_ls_shift/su_max 0.001
_refine_ls_shift/su_mean 0.000
_refine_ls_structure_factor_coef Fsqd
_refine_ls_weighting_details 'calc w=1/[\s^2^(Fo^2^)+(0.0263P)^2^+0.0435P] where P=(Fo^2^+2Fc^2^)/3'
_refine_ls_weighting_scheme calc
_refine_ls_wR_factor_gt 0.0775
_refine_ls_wR_factor_ref 0.0881
_reflns_number_gt 3630
_reflns_number_total 4554
_reflns_threshold_expression >2sigma(I)
_cod_data_source_file ic5018054_si_003.cif
_cod_data_source_block 7c-ClO4
_cod_database_code 4341464

loop_
_symmetry_equiv_pos_as_xyz
'x, y, z'
'-x, -y, -z'

loop_
_atom_site_label
_atom_site_type_symbol
_atom_site_fract_x
_atom_site_fract_y
_atom_site_fract_z
_atom_site_U_iso_or_equiv
_atom_site_adp_type
_atom_site_occupancy
_atom_site_symmetry_multiplicity
_atom_site_calc_flag
_atom_site_refinement_flags
Re1 Re 0.66584(3) 0.82042(3) 0.65959(2) 0.05487(11) Uani 1 1 d .
N1 N 0.6222(5) 0.7589(5) 0.8416(4) 0.0481(12) Uani 1 1 d .
N2 N 0.6859(5) 0.6690(4) 0.8853(4) 0.0463(12) Uani 1 1 d .
C11 C 0.5583(6) 0.7871(6) 0.9287(6) 0.0546(16) Uani 1 1 d .
H11 H 0.5078 0.8451 0.9226 0.065 Uiso 1 1 calc R
C12 C 0.5753(6) 0.7190(6) 1.0329(6) 0.0517(15) Uani 1 1 d .
C13 C 0.5307(7) 0.7159(7) 1.1509(6) 0.0676(19) Uani 1 1 d .
H13 H 0.4784 0.7673 1.1730 0.081 Uiso 1 1 calc R
C14 C 0.5675(9) 0.6343(8) 1.2311(7) 0.083(2) Uani 1 1 d .
H14 H 0.5370 0.6283 1.3086 0.099 Uiso 1 1 calc R
C15 C 0.6491(8) 0.5599(7) 1.2005(7) 0.075(2) Uani 1 1 d .
H15 H 0.6738 0.5075 1.2590 0.090 Uiso 1 1 calc R
C16 C 0.6942(7) 0.5610(6) 1.0878(6) 0.0661(18) Uani 1 1 d .
H16 H 0.7474 0.5096 1.0679 0.079 Uiso 1 1 calc R
C17 C 0.6570(6) 0.6422(6) 1.0042(6) 0.0502(15) Uani 1 1 d .
N3 N 0.7611(5) 0.6748(5) 0.7003(5) 0.0604(14) Uani 1 1 d .
H3 H 0.8012 0.6488 0.6448 0.073 Uiso 1 1 calc R
C4 C 0.7598(6) 0.6262(6) 0.8038(6) 0.0545(16) Uani 1 1 d .
C5 C 0.8287(8) 0.5299(7) 0.8434(7) 0.079(2) Uani 1 1 d .
H5A H 0.8744 0.5092 0.7775 0.119 Uiso 1 1 calc R
H5B H 0.7589 0.4527 0.8655 0.119 Uiso 1 1 calc R
H5C H 0.8975 0.5652 0.9130 0.119 Uiso 1 1 calc R
N4 N 0.8586(6) 0.9474(5) 0.7529(5) 0.0562(13) Uani 1 1 d .
C6 C 0.9624(7) 1.0132(7) 0.7972(6) 0.0558(16) Uani 1 1 d .
C7 C 1.0967(7) 1.0998(7) 0.8529(7) 0.072(2) Uani 1 1 d .
H7A H 1.0903 1.1180 0.9375 0.108 Uiso 1 1 calc R
H7B H 1.1209 1.1791 0.8105 0.108 Uiso 1 1 calc R
H7C H 1.1682 1.0597 0.8479 0.108 Uiso 1 1 calc R
C1 C 0.4992(8) 0.7009(8) 0.5747(7) 0.075(2) Uani 1 1 d .
C2 C 0.7331(9) 0.8690(8) 0.5038(7) 0.081(2) Uani 1 1 d .
C3 C 0.5790(8) 0.9545(8) 0.6526(7) 0.076(2) Uani 1 1 d .
O1 O 0.4006(6) 0.6288(7) 0.5210(5) 0.110(2) Uani 1 1 d .
O2 O 0.7808(7) 0.8970(7) 0.4145(5) 0.119(2) Uani 1 1 d .
O3 O 0.5255(7) 1.0324(6) 0.6499(6) 0.109(2) Uani 1 1 d .
Cl81 Cl 0.1895(2) 0.8014(2) 0.9826(2) 0.0791(6) Uani 1 1 d .
O81 O 0.1789(13) 0.7733(11) 1.1049(8) 0.222(6) Uani 1 1 d .
O82 O 0.0615(6) 0.8155(6) 0.9296(6) 0.109(2) Uani 1 1 d .
O83 O 0.2157(7) 0.6973(6) 0.9262(6) 0.116(2) Uani 1 1 d .
O84 O 0.2969(8) 0.9134(7) 0.9652(11) 0.192(5) Uani 1 1 d .
C91 C 0.0336(11) 0.6898(9) 0.5008(9) 0.088(3) Uani 1 1 d .
C92 C 0.1283(13) 0.7533(14) 0.6089(12) 0.183(6) Uani 1 1 d .
H92A H 0.0745 0.7724 0.6693 0.274 Uiso 1 1 calc R
H92B H 0.1949 0.8324 0.5866 0.274 Uiso 1 1 calc R
H92C H 0.1779 0.6971 0.6423 0.274 Uiso 1 1 calc R
C93 C 0.0912(13) 0.7053(12) 0.3829(9) 0.150(5) Uani 1 1 d .
H93A H 0.1696 0.6730 0.3868 0.226 Uiso 1 1 calc R
H93B H 0.1223 0.7954 0.3651 0.226 Uiso 1 1 calc R
H93C H 0.0194 0.6577 0.3194 0.226 Uiso 1 1 calc R
O91 O -0.0830(7) 0.6251(7) 0.5102(6) 0.122(2) Uani 1 1 d .

loop_
_atom_site_aniso_label
_atom_site_aniso_U_11
_atom_site_aniso_U_22
_atom_site_aniso_U_33
_atom_site_aniso_U_23
_atom_site_aniso_U_13
_atom_site_aniso_U_12
Re1 0.04990(17) 0.0614(2) 0.04778(17) 0.00248(12) 0.00220(11) 0.01142(13)
N1 0.048(3) 0.048(3) 0.048(3) -0.001(2) 0.004(2) 0.018(2)
N2 0.044(3) 0.040(3) 0.055(3) 0.002(2) 0.004(2) 0.013(2)
C11 0.041(3) 0.064(4) 0.061(4) -0.004(3) 0.005(3) 0.020(3)
C12 0.038(3) 0.056(4) 0.053(4) -0.006(3) 0.008(3) 0.004(3)
C13 0.057(4) 0.077(5) 0.060(5) -0.010(4) 0.010(4) 0.009(4)
C14 0.087(6) 0.085(6) 0.055(5) -0.002(4) 0.016(4) -0.005(5)
C15 0.073(5) 0.069(5) 0.061(5) 0.020(4) -0.005(4) -0.004(4)
C16 0.078(5) 0.053(4) 0.061(5) 0.004(3) 0.003(4) 0.013(4)
C17 0.043(3) 0.047(4) 0.048(4) -0.002(3) 0.003(3) -0.002(3)
N3 0.052(3) 0.066(4) 0.061(4) -0.012(3) 0.015(3) 0.013(3)
C4 0.045(4) 0.059(4) 0.060(4) -0.006(3) 0.009(3) 0.017(3)
C5 0.081(5) 0.061(5) 0.112(7) 0.010(4) 0.031(5) 0.040(4)
N4 0.051(3) 0.059(4) 0.055(3) 0.003(3) -0.002(3) 0.015(3)
C6 0.053(4) 0.057(4) 0.055(4) 0.003(3) 0.004(3) 0.014(3)
C7 0.054(4) 0.072(5) 0.072(5) 0.002(4) -0.001(4) -0.002(4)
C1 0.070(5) 0.090(6) 0.050(5) 0.004(4) 0.000(4) 0.010(4)
C2 0.081(6) 0.092(6) 0.062(5) 0.002(4) 0.005(4) 0.018(5)
C3 0.076(5) 0.088(6) 0.064(5) 0.002(4) -0.011(4) 0.031(5)
O1 0.074(4) 0.132(6) 0.082(4) -0.016(4) -0.016(3) -0.016(4)
O2 0.127(6) 0.149(6) 0.062(4) 0.020(4) 0.032(4) 0.011(4)
O3 0.121(5) 0.114(5) 0.110(5) 0.008(4) -0.016(4) 0.074(5)
Cl81 0.0774(13) 0.0737(14) 0.0970(16) 0.0021(11) 0.0048(11) 0.0412(11)
O81 0.364(16) 0.309(13) 0.105(6) 0.050(7) 0.058(8) 0.251(13)
O82 0.073(4) 0.104(5) 0.161(6) 0.015(4) 0.001(4) 0.049(4)
O83 0.136(6) 0.095(5) 0.137(6) -0.005(4) 0.016(4) 0.068(4)
O84 0.088(5) 0.078(5) 0.404(15) 0.013(7) 0.019(7) 0.020(4)
C91 0.093(7) 0.090(7) 0.094(7) 0.003(5) 0.039(6) 0.041(6)
C92 0.129(11) 0.237(16) 0.152(12) -0.063(11) 0.056(10) 0.004(10)
C93 0.185(12) 0.202(13) 0.105(9) 0.058(8) 0.083(9) 0.096(11)
O91 0.099(5) 0.138(6) 0.122(6) -0.030(4) 0.049(4) 0.018(4)

loop_
_atom_type_symbol
_atom_type_description
_atom_type_scat_dispersion_real
_atom_type_scat_dispersion_imag
_atom_type_scat_source
C C 0.0033 0.0016 'International Tables Vol C Tables 4.2.6.8 and 6.1.1.4'
H H 0.0000 0.0000 'International Tables Vol C Tables 4.2.6.8 and 6.1.1.4'
Cl Cl 0.1484 0.1585 'International Tables Vol C Tables 4.2.6.8 and 6.1.1.4'
N N 0.0061 0.0033 'International Tables Vol C Tables 4.2.6.8 and 6.1.1.4'
O O 0.0106 0.0060 'International Tables Vol C Tables 4.2.6.8 and 6.1.1.4'
Re Re -1.0185 7.2310 'International Tables Vol C Tables 4.2.6.8 and 6.1.1.4'

loop_
_geom_angle_atom_site_label_1
_geom_angle_atom_site_label_2
_geom_angle_atom_site_label_3
_geom_angle
C1 Re1 C2 88.8(3)
C1 Re1 C3 90.5(3)
C2 Re1 C3 89.8(3)
C1 Re1 N3 93.4(3)
C2 Re1 N3 99.2(3)
C3 Re1 N3 170.2(3)
C1 Re1 N4 176.9(3)
C2 Re1 N4 90.5(3)
C3 Re1 N4 92.4(3)
N3 Re1 N4 83.8(2)
C1 Re1 N1 96.4(2)
C2 Re1 N1 170.6(3)
C3 Re1 N1 98.0(3)
N3 Re1 N1 72.69(18)
N4 Re1 N1 83.91(19)
C11 N1 N2 107.7(5)
C11 N1 Re1 137.9(4)
N2 N1 Re1 114.3(3)
C17 N2 C4 134.7(5)
C17 N2 N1 109.1(4)
C4 N2 N1 116.2(5)
N1 C11 C12 111.1(5)
C11 C12 C17 106.5(5)
C11 C12 C13 133.8(6)
C17 C12 C13 119.6(6)
C14 C13 C12 117.2(7)
C13 C14 C15 121.9(7)
C16 C15 C14 122.3(7)
C15 C16 C17 116.8(7)
N2 C17 C16 132.3(6)
N2 C17 C12 105.7(5)
C16 C17 C12 122.0(6)
C4 N3 Re1 121.4(4)
N3 C4 N2 115.2(5)
N3 C4 C5 125.7(6)
N2 C4 C5 119.1(6)
C6 N4 Re1 176.8(6)
N4 C6 C7 179.1(8)
O1 C1 Re1 178.2(7)
O2 C2 Re1 175.7(8)
O3 C3 Re1 178.6(8)
O84 Cl81 O81 113.8(8)
O84 Cl81 O83 108.5(5)
O81 Cl81 O83 106.7(5)
O84 Cl81 O82 107.8(4)
O81 Cl81 O82 108.9(5)
O83 Cl81 O82 111.1(4)
O91 C91 C92 120.3(9)
O91 C91 C93 122.2(11)
C92 C91 C93 117.5(10)

loop_
_geom_bond_atom_site_label_1
_geom_bond_atom_site_label_2
_geom_bond_distance
Re1 C1 1.903(8)
Re1 C2 1.923(8)
Re1 C3 1.928(8)
Re1 N3 2.131(5)
Re1 N4 2.135(6)
Re1 N1 2.158(5)
N1 C11 1.294(7)
N1 N2 1.396(6)
N2 C17 1.381(7)
N2 C4 1.389(7)
C11 C12 1.394(8)
C12 C17 1.403(8)
C12 C13 1.412(8)
C13 C14 1.363(10)
C14 C15 1.389(11)
C15 C16 1.360(9)
C16 C17 1.386(8)
N3 C4 1.257(8)
C4 C5 1.479(8)
N4 C6 1.117(8)
C6 C7 1.445(9)
C1 O1 1.148(9)
C2 O2 1.138(8)
C3 O3 1.142(8)
Cl81 O84 1.378(8)
Cl81 O81 1.387(8)
Cl81 O83 1.398(6)
Cl81 O82 1.412(5)
C91 O91 1.177(10)
C91 C92 1.454(15)
C91 C93 1.463(11)
